data_7047988
loop_
_publ_author_name
'Langer, Philipp'
'Yang, Lixu'
'Pfeiffer, Constance R.'
'Lewis, William'
'Champness, Neil R.'

_publ_section_title
;
 Restricting shuttling in bis(imidazolium)&#x2026;pillar[5]arene rotaxanes
 using metal coordination.
;
_journal_issue 1
_journal_name_full 'Dalton transactions (Cambridge, England : 2003)'
_journal_page_first 58
_journal_page_last 64
_journal_paper_doi 10.1039/c8dt04096f
_journal_volume 48
_journal_year 2018
_chemical_absolute_configuration ad
_chemical_formula_moiety 'C42 H52 I4 N6 Pd2, C45 H50 O10'
_chemical_formula_sum 'C87 H102 I4 N6 O10 Pd2'
_chemical_formula_weight 2112.14
_space_group_crystal_system monoclinic
_space_group_IT_number 4
_space_group_name_Hall 'P 2yb'
_space_group_name_H-M_alt 'P 1 21 1'
_symmetry_space_group_name_Hall 'P 2yb'
_symmetry_space_group_name_H-M 'P 1 21 1'
_atom_sites_solution_hydrogens geom
_atom_sites_solution_primary dual
_atom_sites_solution_secondary difmap
_audit_creation_date 2017-02-08
_audit_creation_method
;
Olex2 1.2
(compiled 2017.01.04 svn.r3372 for OlexSys, GUI svn.r5292)
;
_audit_update_record
;
2017-05-31 deposited with the CCDC.
2018-10-31 downloaded from the CCDC.
;
_cell_angle_alpha 90
_cell_angle_beta 92.453(4)
_cell_angle_gamma 90
_cell_formula_units_Z 2
_cell_length_a 16.2495(7)
_cell_length_b 12.2253(6)
_cell_length_c 21.1205(7)
_cell_measurement_reflns_used 6651
_cell_measurement_temperature 120(2)
_cell_measurement_theta_max 74.2120
_cell_measurement_theta_min 3.3280
_cell_volume 4191.8(3)
_computing_cell_refinement 'CrysAlisPro 1.171.38.43 (Rigaku OD, 2015)'
_computing_data_collection 'CrysAlisPro 1.171.38.43 (Rigaku OD, 2015)'
_computing_data_reduction 'CrysAlisPro 1.171.38.43 (Rigaku OD, 2015)'
_computing_molecular_graphics 'Olex2 (Dolomanov et al., 2009)'
_computing_publication_material 'Olex2 (Dolomanov et al., 2009)'
_computing_structure_refinement 'ShelXL (Sheldrick, 2015)'
_computing_structure_solution 'ShelXT (Sheldrick, 2015)'
_diffrn_ambient_environment N~2~
_diffrn_ambient_temperature 120(2)
_diffrn_crystal_treatment 'flash frozen in gaseous N2'
_diffrn_detector 'CCD area detector'
_diffrn_detector_area_resol_mean 10.3613
_diffrn_detector_type 'Agilent Diffraction Atlas detector'
_diffrn_measured_fraction_theta_full 0.945
_diffrn_measured_fraction_theta_max 0.920
_diffrn_measurement_details
;
List of Runs (angles in degrees, time in seconds):

  # Type    Start    End  Width  t~exp~   \w     \q     \k     \f   Frames
#--------------------------------------------------------------------------
  1  \w    -93.00  -3.00   1.00   17.50    --  -38.50 125.00-180.00   90
  2  \w   -111.00 -21.00   1.00   17.50    --  -38.50 -38.00  30.00   90
  3  \w    -19.00  14.00   1.00   17.50    --  -38.50  38.00 -30.00   33
  4  \w     98.00 176.00   1.00   70.00    --  106.13  45.00 -30.00   78
  5  \w     35.00  81.00   1.00   70.00    --  106.13 -30.00 -60.00   46
  6  \w     48.00  98.00   1.00   70.00    --  106.13 -45.00-120.00   50
  7  \w     61.00  88.00   1.00   70.00    --  106.13 -30.00  90.00   27
  8  \w     51.00  87.00   1.00   70.00    --  106.13 -30.00   0.00   36
  9  \w     29.00 107.00   1.00   70.00    --  106.13 -95.00 120.00   78
 10  \w     37.00 109.00   1.00   70.00    --  106.13-125.00  90.00   72
 11  \w     42.00 132.00   1.00   70.00    --  106.13 -77.00-180.00   90
;
_diffrn_measurement_device '\k-geometry diffractometer'
_diffrn_measurement_device_type 'SuperNova-Duo, Atlas'
_diffrn_measurement_method '\w scans'
_diffrn_measurement_specimen_support 'MiTeGen micromount'
_diffrn_orient_matrix_type 'CrysAlisPro convention (1999,Acta A55,543-557)'
_diffrn_orient_matrix_UB_11 0.0171348000
_diffrn_orient_matrix_UB_12 0.0291036000
_diffrn_orient_matrix_UB_13 0.0703128000
_diffrn_orient_matrix_UB_21 0.0414822000
_diffrn_orient_matrix_UB_22 -0.1121017000
_diffrn_orient_matrix_UB_23 0.0110131000
_diffrn_orient_matrix_UB_31 0.0836048000
_diffrn_orient_matrix_UB_32 0.0496052000
_diffrn_orient_matrix_UB_33 -0.0163431000
_diffrn_radiation_collimation 'focusing mirrors'
_diffrn_radiation_monochromator mirror
_diffrn_radiation_probe x-ray
_diffrn_radiation_type CuK\a
_diffrn_radiation_wavelength 1.54184
_diffrn_radiation_wavelength_determination fundamental
_diffrn_radiation_xray_symbol K-L~2,3~
_diffrn_reflns_av_R_equivalents 0.0518
_diffrn_reflns_av_unetI/netI 0.0416
_diffrn_reflns_Laue_measured_fraction_full 0.945
_diffrn_reflns_Laue_measured_fraction_max 0.920
_diffrn_reflns_limit_h_max 20
_diffrn_reflns_limit_h_min -13
_diffrn_reflns_limit_k_max 15
_diffrn_reflns_limit_k_min -14
_diffrn_reflns_limit_l_max 23
_diffrn_reflns_limit_l_min -26
_diffrn_reflns_number 17866
_diffrn_reflns_point_group_measured_fraction_full 0.967
_diffrn_reflns_point_group_measured_fraction_max 0.941
_diffrn_reflns_theta_full 67.684
_diffrn_reflns_theta_max 74.444
_diffrn_reflns_theta_min 3.363
_diffrn_source 'microfocus sealed tube'
_diffrn_source_current 0.8
_diffrn_source_power 0.04
_diffrn_source_target Cu
_diffrn_source_type 'Agilent Diffraction microfocus tube'
_diffrn_source_voltage 50
_exptl_absorpt_coefficient_mu 15.514
_exptl_absorpt_correction_T_max 0.313
_exptl_absorpt_correction_T_min 0.065
_exptl_absorpt_correction_type gaussian
_exptl_absorpt_process_details
;
CrysAlisPro 1.171.38.43 (Rigaku Oxford Diffraction, 2015)
Numerical absorption correction based on gaussian integration over
            a multifaceted crystal model
Empirical absorption correction using spherical harmonics,
 implemented in SCALE3 ABSPACK scaling algorithm.
;
_exptl_crystal_colour 'clear colourless'
_exptl_crystal_colour_lustre clear
_exptl_crystal_colour_primary colourless
_exptl_crystal_density_diffrn 1.673
_exptl_crystal_description block
_exptl_crystal_F_000 2100
_exptl_crystal_size_max 0.199
_exptl_crystal_size_mid 0.136
_exptl_crystal_size_min 0.064
_refine_diff_density_max 2.154
_refine_diff_density_min -1.141
_refine_diff_density_rms 0.157
_refine_ls_abs_structure_details
;
 Refined as an inversion twin.
;
_refine_ls_abs_structure_Flack 0.49(2)
_refine_ls_extinction_method none
_refine_ls_goodness_of_fit_ref 0.995
_refine_ls_hydrogen_treatment constr
_refine_ls_matrix_type full
_refine_ls_number_parameters 994
_refine_ls_number_reflns 12242
_refine_ls_number_restraints 1796
_refine_ls_restrained_S_all 0.968
_refine_ls_R_factor_all 0.0932
_refine_ls_R_factor_gt 0.0666
_refine_ls_shift/su_max 0.003
_refine_ls_shift/su_mean 0.000
_refine_ls_structure_factor_coef Fsqd
_refine_ls_weighting_details 'w=1/[\s^2^(Fo^2^)+(0.1502P)^2^] where P=(Fo^2^+2Fc^2^)/3'
_refine_ls_weighting_scheme calc
_refine_ls_wR_factor_gt 0.1897
_refine_ls_wR_factor_ref 0.2143
_reflns_Friedel_coverage 0.951
_reflns_Friedel_fraction_full 0.993
_reflns_Friedel_fraction_max 0.965
_reflns_number_gt 8031
_reflns_number_total 12242
_reflns_threshold_expression 'I > 2\s(I)'
_cod_data_source_file c8dt04096f2.cif
_cod_data_source_block pdpeld_twin1_hklf4
_cod_depositor_comments 'Adding full bibliography for 7047987--7047996.cif.'
_cod_database_code 7047988
_nottingham_internal_coll_name PDPELD
_nottingham_internal_coll_number 16340
_nottingham_internal_coll_client PEL/NRC
_nottingham_internal_coll_type custom
_nottingham_internal_coll_frame_method '\w scans'
_nottingham_internal_coll_frame_time '70.00, 17.50'
_nottingham_internal_coll_frame_width 1.00
_nottingham_internal_coll_user pcxpl
_nottingham_internal_coll_date 27/07/2016
_nottingham_internal_coll_location NOTTS
_nottingham_internal_coll_instrument 'SN, XDA 017-09'
_nottingham_internal_process_date 27/01/2017
_nottingham_internal_process_user pczcrp
_nottingham_internal_solution_date 08/02/2017
_nottingham_internal_solution_user pczcrp
_nottingham_internal_refinement_date 08/02/2017
_nottingham_internal_refinement_user pczcrp
_nottingham_internal_self_archive_date 08/02/2017
_shelx_shelxl_version_number 2014/7
_chemical_oxdiff_formula C87H99I4N6O10Pd2
_chemical_oxdiff_usercomment 'PDPELD#16340 SN-1004 IN FOMBLIN FILM ON A MICROMOUNT FOR PEL/NRC'
_shelx_space_group_comment
;
The symmetry employed for this shelxl refinement is uniquely defined
by the following loop, which should always be used as a source of
symmetry information in preference to the above space-group names.
They are only intended as comments.
;
_olex2_refinement_description
;
1. Twinned data refinement
 Scales: 0.51(2) 0.49(2)
2. Fixed Uiso
 At 1.2 times of:
  All C(H) groups, All C(H,H) groups
 At 1.5 times of:
  All C(H,H,H) groups
3. Restrained distances
 N5B-C33B = C34B-C33B = C35B-C34B = C37B-C36B = C36B-C35B = N5B-C37B = N6B-
 C42B = N6B-C38B = C39B-C38B = C40B-C39B = C41B-C40B = C42B-C41B
 1.34914 with sigma of 0.02
 C3B-C2B = C2B-C1B = C6B-C1B = C6B-C5B = C5B-C4B = C4B-C3B = C29B-C28B = C28B-
 C27B = C27B-C26B = C26B-C25B = C25B-C24B = C29B-C24B
 1.38226 with sigma of 0.02
 C34A-C29A = C34A-C33A = C33A-C32A = C32A-C31A = C31A-C30A = C30A-C29A = C2A-
 C1A = C6A-C1A = C5A-C4A = C6A-C5A = C4A-C3A = C3A-C2A = C9A-C8A = C8A-C13A =
 C13A-C12A = C12A-C11A = C9A-C10A = C11A-C10A = C20A-C15A = C19A-C18A = C20A-
 C19A = C17A-C16A = C18A-C17A = C16A-C15A = C27A-C22A = C27A-C26A = C26A-C25A =
 C25A-C24A = C23A-C22A = C24A-C23A
 1.38075 with sigma of 0.02
 C8A-C7A = C7A-C4A = C15A-C14A = C14A-C11A = C21A-C18A = C22A-C21A = C28A-C25A
 = C29A-C28A = C35A-C32A = C35A-C1A
 1.5281 with sigma of 0.02
 N5B-C34B
 2.33549 with sigma of 0.04
 C33B-C35B
 2.33549 with sigma of 0.04
 C34B-C36B
 2.33549 with sigma of 0.04
 C35B-C37B
 2.33549 with sigma of 0.04
 C36B-N5B
 2.33549 with sigma of 0.04
 C37B-C33B
 2.33549 with sigma of 0.04
 N6B-C39B
 2.33549 with sigma of 0.04
 C38B-C40B
 2.33549 with sigma of 0.04
 C39B-C41B
 2.33549 with sigma of 0.04
 C40B-C42B
 2.33549 with sigma of 0.04
 C41B-N6B
 2.33549 with sigma of 0.04
 C42B-C38B
 2.33549 with sigma of 0.04
 C5B-C3B
 2.39289 with sigma of 0.04
 C4B-C2B
 2.39289 with sigma of 0.04
 C3B-C1B
 2.39289 with sigma of 0.04
 C2B-C6B
 2.39289 with sigma of 0.04
 C1B-C5B
 2.39289 with sigma of 0.04
 C6B-C4B
 2.39289 with sigma of 0.04
 C28B-C24B
 2.39289 with sigma of 0.04
 C28B-C26B
 2.39289 with sigma of 0.04
 C27B-C25B
 2.39289 with sigma of 0.04
 C26B-C24B
 2.39289 with sigma of 0.04
 C25B-C29B
 2.39289 with sigma of 0.04
 C29B-C27B
 2.39289 with sigma of 0.04
 C29A-C33A
 2.38882 with sigma of 0.04
 C34A-C32A
 2.38882 with sigma of 0.04
 C33A-C31A
 2.38882 with sigma of 0.04
 C32A-C30A
 2.38882 with sigma of 0.04
 C31A-C29A
 2.38882 with sigma of 0.04
 C30A-C34A
 2.38882 with sigma of 0.04
 C1A-C5A
 2.38882 with sigma of 0.04
 C6A-C4A
 2.38882 with sigma of 0.04
 C5A-C3A
 2.38882 with sigma of 0.04
 C4A-C2A
 2.38882 with sigma of 0.04
 C3A-C1A
 2.38882 with sigma of 0.04
 C2A-C6A
 2.38882 with sigma of 0.04
 C8A-C12A
 2.38882 with sigma of 0.04
 C13A-C11A
 2.38882 with sigma of 0.04
 C12A-C10A
 2.38882 with sigma of 0.04
 C11A-C9A
 2.38882 with sigma of 0.04
 C10A-C8A
 2.38882 with sigma of 0.04
 C9A-C13A
 2.38882 with sigma of 0.04
 C15A-C19A
 2.38882 with sigma of 0.04
 C20A-C18A
 2.38882 with sigma of 0.04
 C19A-C17A
 2.38882 with sigma of 0.04
 C18A-C16A
 2.38882 with sigma of 0.04
 C17A-C15A
 2.38882 with sigma of 0.04
 C22A-C26A
 2.38882 with sigma of 0.04
 C27A-C25A
 2.38882 with sigma of 0.04
 C26A-C24A
 2.38882 with sigma of 0.04
 C25A-C23A
 2.38882 with sigma of 0.04
 C24A-C22A
 2.38882 with sigma of 0.04
 C23A-C27A
 2.38882 with sigma of 0.04
 C9A-C38A
 2.43992 with sigma of 0.04
 C2A-C36A
 2.43992 with sigma of 0.04
 C37A-C5A
 2.43992 with sigma of 0.04
 C44A-C30A
 2.43992 with sigma of 0.04
 C33A-C45A
 2.43992 with sigma of 0.04
 C26A-C43A
 2.43992 with sigma of 0.04
 C23A-C42A
 2.43992 with sigma of 0.04
 C1A-C32A
 2.52469 with sigma of 0.04
 C29A-C25A
 2.59259 with sigma of 0.04
 C22A-C18A
 2.59259 with sigma of 0.04
 C15A-C11A
 2.59259 with sigma of 0.04
 C8A-C4A
 2.59259 with sigma of 0.04
 C16A-C40A
 2.43992 with sigma of 0.04
 O2A-C5A \\sim O4A-C12A \\sim O3A-C9A \\sim O5A-C16A \\sim O1A-C2A \\sim
O10A-C33A \\sim O9A-C30A ~
 O8A-C26A \\sim O6A-C19A \\sim O7A-C23A
 with sigma of 0.02
 O6A-C41A \\sim O5A-C40A \\sim O7A-C42A \\sim O4A-C39A \\sim O8A-C43A \\sim
O9A-C44A \\sim O10A-C45A ~
 O1A-C36A \\sim O2A-C37A \\sim O3A-C38A
 with sigma of 0.02
 C8B-C4B \\sim C7B-C2B \\sim C9B-C6B
 with sigma of 0.02
 N4B-C20B \\sim N3B-C20B \\sim N1B-C11B \\sim N2B-C11B
 with sigma of 0.02
 N2B-C13B \\sim N1B-C12B \\sim N3B-C21B \\sim N4B-C22B
 with sigma of 0.02
 C22B-C21B \\sim C13B-C12B
 with sigma of 0.02
4. Restrained planarity
 C1B, C2B, C3B, C4B, C5B, C6B
 with sigma of 0.1
 C24B, C25B, C26B, C27B, C28B, C29B
 with sigma of 0.1
5. Uiso/Uaniso restraints and constraints
All non-hydrogen atoms have similar U: within 2A with sigma of 0.04 and sigma
for terminal atoms of 0.08
6. Rigid body (RIGU) restrains
 All non-hydrogen atoms
 with sigma for 1-2 distances of 0.004 and sigma for 1-3 distances of 0.004
7. Others
 1(DANG)=1(DANG)=1(DANG)=1(DANG)=1(DANG)=1(DANG)=1(DANG)=1(DANG)=1(DANG)=
 1(DANG)=1(DANG)=1(DANG)=FVAR(2)
 1(DANG)=1(DANG)=1(DANG)=1(DANG)=1(DANG)=1(DANG)=1(DANG)=1(DANG)=1(DANG)=
 1(DANG)=1(DANG)=1(DANG)=FVAR(4)
 1(DANG)=1(DANG)=1(DANG)=1(DANG)=1(DANG)=1(DANG)=1(DANG)=1(DANG)=1(DANG)=
 1(DANG)=1(DANG)=1(DANG)=1(DANG)=1(DANG)=1(DANG)=1(DANG)=1(DANG)=1(DANG)=
 1(DANG)=1(DANG)=1(DANG)=1(DANG)=1(DANG)=1(DANG)=1(DANG)=1(DANG)=1(DANG)=
 1(DANG)=1(DANG)=FVAR(6)
 1(DANG)=1(DANG)=1(DANG)=1(DANG)=1(DANG)=1(DANG)=1(DANG)=1(DANG)=FVAR(8)
 1(DANG)=1(DANG)=1(DANG)=1(DANG)=FVAR(9)
8.a Secondary CH2 refined with riding coordinates:
 C10B(H10a,H10b), C14B(H14a,H14b), C15B(H15a,H15b), C16B(H16a,H16b), C17B(H17a,
 H17b), C18B(H18a,H18b), C19B(H19a,H19b), C23B(H23a,H23b), C7A(H7Aa,H7Ab),
 C14A(H14c,H14d), C21A(H21a,H21c), C28A(H28a,H28c), C35A(H35a,H35c)
8.b Me refined with riding coordinates:
 C30B(H30a,H30b,H30c), C31B(H31a,H31b,H31c), C32B(H32a,H32b,H32c), C7B(H7Ba,
 H7Bb,H7Bc), C8B(H8Ba,H8Bb,H8Bc), C9B(H9Ba,H9Bb,H9Bc), C37A(H37a,H37c,H37d),
 C39A(H39a,H39c,H39d), C40A(H40a,H40c,H40d), C41A(H41a,H41c,H41d), C42A(H42a,
 H42c,H42d), C43A(H43a,H43b,H43c), C44A(H44a,H44b,H44c), C45A(H45a,H45b,H45c)
8.c Aromatic/amide H refined with riding coordinates:
 C3B(H3B), C5B(H5B), C12B(H12B), C13B(H13B), C21B(H21B), C22B(H22B),
 C26B(H26B), C28B(H28B), C33B(H33B), C34B(H34B), C35B(H35B), C36B(H36B),
 C37B(H37B), C38B(H38B), C39B(H39B), C40B(H40B), C41B(H41B), C42B(H42B),
 C3A(H3A), C6A(H6A), C10A(H10c), C13A(H13A), C17A(H17c), C20A(H20A), C24A(H24A),
  C27A(H27A), C31A(H31d), C34A(H34A)
8.d Idealised Me refined as rotating group:
 C36A(H36a,H36c,H36d), C38A(H38a,H38c,H38d)
;
_olex2_exptl_crystal_mounting_method 'in fomblin film on a micromount'
_olex2_submission_special_instructions 'No special instructions were received'
_oxdiff_exptl_absorpt_empirical_details
;
Empirical correction (ABSPACK) includes:
- Absorption correction using spherical harmonics
- Frame scaling
;
_oxdiff_exptl_absorpt_empirical_full_max 2.997
_oxdiff_exptl_absorpt_empirical_full_min 0.253
_oxdiff_twin_integration_method simultaneous
_oxdiff_twin_items 2
_twin_special_details
;
Component 2 rotated by 173.8682\% 
 around [0.10 0.01 0.99] (reciprocal) or [0.22 0.04 0.98] (direct)
;

loop_
_space_group_symop_operation_xyz
'x, y, z'
'-x, y+1/2, -z'

loop_
_atom_site_label
_atom_site_type_symbol
_atom_site_fract_x
_atom_site_fract_y
_atom_site_fract_z
_atom_site_U_iso_or_equiv
_atom_site_adp_type
_atom_site_occupancy
_atom_site_site_symmetry_order
_atom_site_calc_flag
_atom_site_refinement_flags_posn
_atom_site_refinement_flags_adp
I1B I 0.40661(15) 0.1919(2) 0.49257(9) 0.0761(7) Uani 1 1 d . U
I2B I 0.09533(15) 0.2769(2) 0.45601(10) 0.0775(7) Uani 1 1 d . U
I3B I 0.40409(15) 0.70213(19) 1.04361(10) 0.0778(7) Uani 1 1 d . U
I4B I 0.09337(15) 0.7853(2) 1.00783(9) 0.0780(7) Uani 1 1 d . U
Pd1B Pd 0.24875(17) 0.22591(15) 0.47792(9) 0.0579(6) Uani 1 1 d . U
Pd2B Pd 0.25068(18) 0.75274(15) 1.02240(8) 0.0580(6) Uani 1 1 d . U
N1B N 0.2890(19) 0.4490(18) 0.4453(9) 0.070(5) Uani 1 1 d D U
N2B N 0.2787(19) 0.4358(17) 0.5450(8) 0.071(6) Uani 1 1 d D U
N3B N 0.2174(14) 0.5368(15) 0.9530(9) 0.056(4) Uani 1 1 d D U
N4B N 0.213(2) 0.5212(19) 1.0544(10) 0.075(6) Uani 1 1 d D U
N5B N 0.2248(16) 0.0530(17) 0.4613(11) 0.068(5) Uani 1 1 d D U
N6B N 0.2762(16) 0.9187(16) 1.0443(10) 0.066(5) Uani 1 1 d D U
C1B C 0.2765(16) 0.521(2) 0.3342(12) 0.080(6) Uani 1 1 d D U
C2B C 0.2000(15) 0.570(2) 0.3204(12) 0.094(7) Uani 1 1 d D U
C3B C 0.1991(19) 0.662(3) 0.2816(13) 0.115(9) Uani 1 1 d D U
H3B H 0.1481 0.6960 0.2697 0.138 Uiso 1 1 calc R .
C4B C 0.2716(19) 0.705(2) 0.2600(13) 0.105(8) Uani 1 1 d D U
C5B C 0.3428(19) 0.650(3) 0.2704(15) 0.111(9) Uani 1 1 d D U
H5B H 0.3911 0.6762 0.2515 0.133 Uiso 1 1 calc R .
C6B C 0.3480(15) 0.556(3) 0.3082(16) 0.110(9) Uani 1 1 d D U
C10B C 0.2880(16) 0.423(2) 0.3775(11) 0.072(5) Uani 1 1 d . U
H10A H 0.2429 0.3701 0.3679 0.087 Uiso 1 1 calc R .
H10B H 0.3405 0.3864 0.3681 0.087 Uiso 1 1 calc R .
C11B C 0.2714(19) 0.3772(19) 0.4911(8) 0.058(4) Uani 1 1 d D U
C12B C 0.319(2) 0.545(2) 0.4705(10) 0.088(8) Uani 1 1 d D U
H12B H 0.3433 0.6034 0.4480 0.105 Uiso 1 1 calc R .
C13B C 0.308(3) 0.542(2) 0.5336(11) 0.090(8) Uani 1 1 d D U
H13B H 0.3171 0.5986 0.5636 0.108 Uiso 1 1 calc R .
C14B C 0.264(2) 0.398(2) 0.6106(9) 0.054(6) Uani 1 1 d . U
H14A H 0.3023 0.3373 0.6213 0.065 Uiso 1 1 calc R .
H14B H 0.2073 0.3703 0.6122 0.065 Uiso 1 1 calc R .
C15B C 0.277(2) 0.487(2) 0.6598(12) 0.062(6) Uani 1 1 d . U
H15A H 0.2457 0.5530 0.6457 0.074 Uiso 1 1 calc R .
H15B H 0.3357 0.5063 0.6637 0.074 Uiso 1 1 calc R .
C16B C 0.248(2) 0.452(2) 0.7233(12) 0.058(6) Uani 1 1 d . U
H16A H 0.2823 0.3898 0.7387 0.070 Uiso 1 1 calc R .
H16B H 0.1905 0.4260 0.7182 0.070 Uiso 1 1 calc R .
C17B C 0.2522(18) 0.542(2) 0.7733(11) 0.053(5) Uani 1 1 d . U
H17A H 0.2105 0.5992 0.7624 0.064 Uiso 1 1 calc R .
H17B H 0.3072 0.5773 0.7741 0.064 Uiso 1 1 calc R .
C18B C 0.236(2) 0.495(2) 0.8389(13) 0.061(6) Uani 1 1 d . U
H18A H 0.2799 0.4409 0.8502 0.073 Uiso 1 1 calc R .
H18B H 0.1829 0.4556 0.8367 0.073 Uiso 1 1 calc R .
C19B C 0.234(2) 0.584(3) 0.8928(13) 0.069(7) Uani 1 1 d . U
H19A H 0.2881 0.6221 0.8960 0.083 Uiso 1 1 calc R .
H19B H 0.1914 0.6390 0.8814 0.083 Uiso 1 1 calc R .
C20B C 0.225(2) 0.592(2) 1.0082(9) 0.067(5) Uani 1 1 d D U
C21B C 0.201(2) 0.4274(18) 0.9662(11) 0.079(7) Uani 1 1 d D U
H21B H 0.1909 0.3704 0.9363 0.095 Uiso 1 1 calc R .
C22B C 0.200(2) 0.419(2) 1.0288(11) 0.081(7) Uani 1 1 d D U
H22B H 0.1930 0.3531 1.0519 0.097 Uiso 1 1 calc R .
C23B C 0.219(2) 0.554(2) 1.1256(12) 0.088(7) Uani 1 1 d . U
H23A H 0.2713 0.5936 1.1355 0.106 Uiso 1 1 calc R .
H23B H 0.1725 0.6013 1.1361 0.106 Uiso 1 1 calc R .
C24B C 0.2170(19) 0.448(2) 1.1625(11) 0.086(6) Uani 1 1 d D U
C25B C 0.2937(18) 0.405(2) 1.1773(10) 0.095(7) Uani 1 1 d D U
C26B C 0.3024(18) 0.314(2) 1.2164(8) 0.098(6) Uani 1 1 d D U
H26B H 0.3558 0.2845 1.2245 0.118 Uiso 1 1 calc R .
C27B C 0.2355(19) 0.266(2) 1.2439(10) 0.099(7) Uani 1 1 d D U
C28B C 0.159(2) 0.307(3) 1.2266(16) 0.123(10) Uani 1 1 d D U
H28B H 0.1114 0.2753 1.2434 0.148 Uiso 1 1 calc R .
C29B C 0.1500(19) 0.395(2) 1.1857(15) 0.106(8) Uani 1 1 d D U
C30B C 0.373(2) 0.446(3) 1.155(2) 0.153(17) Uani 1 1 d . U
H30A H 0.4182 0.4005 1.1725 0.229 Uiso 1 1 calc R .
H30B H 0.3725 0.4415 1.1082 0.229 Uiso 1 1 calc R .
H30C H 0.3816 0.5218 1.1679 0.229 Uiso 1 1 calc R .
C31B C 0.2457(19) 0.163(3) 1.2824(14) 0.125(11) Uani 1 1 d . U
H31A H 0.3045 0.1469 1.2896 0.188 Uiso 1 1 calc R .
H31B H 0.2203 0.1726 1.3233 0.188 Uiso 1 1 calc R .
H31C H 0.2190 0.1018 1.2595 0.188 Uiso 1 1 calc R .
C32B C 0.070(2) 0.429(3) 1.164(2) 0.141(12) Uani 1 1 d . U
H32A H 0.0749 0.4914 1.1352 0.211 Uiso 1 1 calc R .
H32B H 0.0426 0.3683 1.1409 0.211 Uiso 1 1 calc R .
H32C H 0.0378 0.4497 1.1999 0.211 Uiso 1 1 calc R .
C33B C 0.261(2) -0.003(2) 0.4154(14) 0.084(7) Uani 1 1 d D U
H33B H 0.3039 0.0327 0.3938 0.101 Uiso 1 1 calc R .
C34B C 0.2408(18) -0.1072(19) 0.3976(12) 0.077(6) Uani 1 1 d D U
H34B H 0.2674 -0.1424 0.3640 0.093 Uiso 1 1 calc R .
C35B C 0.1813(17) -0.159(2) 0.4297(11) 0.084(6) Uani 1 1 d D U
H35B H 0.1687 -0.2337 0.4209 0.101 Uiso 1 1 calc R .
C36B C 0.1420(19) -0.106(2) 0.4723(13) 0.081(7) Uani 1 1 d D U
H36B H 0.0987 -0.1412 0.4933 0.097 Uiso 1 1 calc R .
C37B C 0.162(2) 0.000(2) 0.4871(15) 0.082(8) Uani 1 1 d D U
H37B H 0.1309 0.0369 0.5171 0.098 Uiso 1 1 calc R .
C38B C 0.334(2) 0.974(2) 1.0136(15) 0.082(7) Uani 1 1 d D U
H38B H 0.3628 0.9384 0.9816 0.098 Uiso 1 1 calc R .
C39B C 0.350(2) 1.080(2) 1.0278(17) 0.103(9) Uani 1 1 d D U
H39B H 0.3921 1.1187 1.0071 0.124 Uiso 1 1 calc R .
C40B C 0.305(3) 1.130(3) 1.0726(19) 0.122(10) Uani 1 1 d D U
H40B H 0.3155 1.2050 1.0825 0.146 Uiso 1 1 calc R .
C41B C 0.247(2) 1.076(2) 1.1029(16) 0.098(8) Uani 1 1 d D U
H41B H 0.2175 1.1104 1.1356 0.117 Uiso 1 1 calc R .
C42B C 0.2299(17) 0.9699(19) 1.0852(10) 0.068(5) Uani 1 1 d D U
H42B H 0.1846 0.9328 1.1025 0.081 Uiso 1 1 calc R .
C7B C 0.1203(17) 0.521(3) 0.3477(18) 0.117(11) Uani 1 1 d D U
H7BA H 0.1348 0.4565 0.3736 0.176 Uiso 1 1 calc R .
H7BB H 0.0937 0.5755 0.3738 0.176 Uiso 1 1 calc R .
H7BC H 0.0823 0.4988 0.3126 0.176 Uiso 1 1 calc R .
C8B C 0.273(3) 0.804(3) 0.2131(14) 0.135(11) Uani 1 1 d D U
H8BA H 0.2175 0.8369 0.2096 0.203 Uiso 1 1 calc R .
H8BB H 0.3124 0.8585 0.2290 0.203 Uiso 1 1 calc R .
H8BC H 0.2881 0.7782 0.1714 0.203 Uiso 1 1 calc R .
C9B C 0.4342(18) 0.500(3) 0.320(2) 0.18(2) Uani 1 1 d D U
H9BA H 0.4756 0.5398 0.2965 0.269 Uiso 1 1 calc R .
H9BB H 0.4495 0.5011 0.3651 0.269 Uiso 1 1 calc R .
H9BC H 0.4311 0.4242 0.3048 0.269 Uiso 1 1 calc R .
O1A O 0.1560(15) 0.1965(19) 0.9224(7) 0.091(6) Uani 1 1 d D U
O2A O 0.3289(15) 0.1268(19) 0.7093(8) 0.118(6) Uani 1 1 d D U
O3A O 0.4193(11) 0.3587(17) 0.9016(7) 0.086(4) Uani 1 1 d D U
O4A O 0.5187(19) 0.459(2) 0.6653(8) 0.113(8) Uani 1 1 d D U
O5A O 0.4499(17) 0.774(2) 0.8278(7) 0.130(8) Uani 1 1 d D U
O6A O 0.3534(14) 0.7718(16) 0.5805(6) 0.081(5) Uani 1 1 d D U
O7A O 0.150(2) 0.877(3) 0.7758(12) 0.177(11) Uani 1 1 d D U
O8A O 0.0584(15) 0.5832(17) 0.5920(7) 0.107(5) Uani 1 1 d D U
O9A O -0.0176(17) 0.542(2) 0.8312(9) 0.105(6) Uani 1 1 d D U
O10A O 0.047(2) 0.220(3) 0.6686(9) 0.152(10) Uani 1 1 d D U
C1A C 0.1529(12) 0.164(2) 0.8088(8) 0.085(5) Uani 1 1 d D U
C2A C 0.1917(12) 0.1818(17) 0.8654(7) 0.080(4) Uani 1 1 d D U
C3A C 0.2771(12) 0.1864(14) 0.8678(7) 0.073(4) Uani 1 1 d D U
H3A H 0.3050 0.2045 0.9069 0.088 Uiso 1 1 calc R .
C4A C 0.3229(12) 0.166(2) 0.8160(8) 0.074(4) Uani 1 1 d D U
C5A C 0.2805(11) 0.1440(15) 0.7582(6) 0.079(4) Uani 1 1 d D U
C6A C 0.1937(13) 0.143(2) 0.7559(8) 0.086(5) Uani 1 1 d D U
H6A H 0.1640 0.1281 0.7171 0.103 Uiso 1 1 calc R .
C7A C 0.4129(12) 0.1876(16) 0.8148(10) 0.083(4) Uani 1 1 d D U
H7AA H 0.4369 0.1357 0.7847 0.100 Uiso 1 1 calc R .
H7AB H 0.4377 0.1712 0.8574 0.100 Uiso 1 1 calc R .
C8A C 0.4387(16) 0.3029(16) 0.7966(8) 0.079(5) Uani 1 1 d D U
C9A C 0.4448(11) 0.3829(14) 0.8444(6) 0.067(3) Uani 1 1 d D U
C10A C 0.4745(12) 0.4863(15) 0.8291(7) 0.075(4) Uani 1 1 d D U
H10C H 0.4738 0.5432 0.8597 0.090 Uiso 1 1 calc R .
C11A C 0.505(2) 0.5073(18) 0.7703(9) 0.093(7) Uani 1 1 d D U
C12A C 0.4931(12) 0.4308(15) 0.7224(7) 0.074(4) Uani 1 1 d D U
C13A C 0.4644(13) 0.3266(15) 0.7382(7) 0.077(4) Uani 1 1 d D U
H13A H 0.4630 0.2709 0.7069 0.093 Uiso 1 1 calc R .
C14A C 0.5262(15) 0.6231(17) 0.7526(11) 0.106(5) Uani 1 1 d D U
H14C H 0.5701 0.6179 0.7216 0.127 Uiso 1 1 calc R .
H14D H 0.5516 0.6573 0.7912 0.127 Uiso 1 1 calc R .
C15A C 0.4628(18) 0.706(2) 0.7251(8) 0.091(6) Uani 1 1 d D U
C16A C 0.4141(16) 0.760(2) 0.7697(7) 0.108(5) Uani 1 1 d D U
C17A C 0.3429(16) 0.8190(18) 0.7485(8) 0.095(5) Uani 1 1 d D U
H17C H 0.3086 0.8526 0.7782 0.114 Uiso 1 1 calc R .
C18A C 0.3243(15) 0.827(2) 0.6852(8) 0.095(5) Uani 1 1 d D U
C19A C 0.3680(14) 0.7689(15) 0.6435(7) 0.089(4) Uani 1 1 d D U
C20A C 0.4384(14) 0.7071(16) 0.6635(8) 0.093(5) Uani 1 1 d D U
H20A H 0.4682 0.6670 0.6335 0.111 Uiso 1 1 calc R .
C21A C 0.2386(14) 0.8727(19) 0.6631(9) 0.108(5) Uani 1 1 d D U
H21A H 0.2294 0.9429 0.6851 0.130 Uiso 1 1 calc R .
H21C H 0.2390 0.8883 0.6171 0.130 Uiso 1 1 calc R .
C22A C 0.1678(15) 0.7978(19) 0.6749(10) 0.094(5) Uani 1 1 d D U
C23A C 0.122(2) 0.815(2) 0.7259(12) 0.135(8) Uani 1 1 d D U
C24A C 0.0599(15) 0.7377(17) 0.7354(10) 0.100(5) Uani 1 1 d D U
H24A H 0.0319 0.7384 0.7739 0.119 Uiso 1 1 calc R .
C25A C 0.0395(15) 0.6643(17) 0.6915(9) 0.087(5) Uani 1 1 d D U
C26A C 0.0798(15) 0.6578(18) 0.6348(9) 0.102(5) Uani 1 1 d D U
C27A C 0.1476(15) 0.7270(17) 0.6253(9) 0.097(5) Uani 1 1 d D U
H27A H 0.1774 0.7252 0.5876 0.116 Uiso 1 1 calc R .
C28A C -0.0336(16) 0.5845(19) 0.6991(10) 0.104(5) Uani 1 1 d D U
H28A H -0.0749 0.6193 0.7258 0.125 Uiso 1 1 calc R .
H28C H -0.0604 0.5700 0.6569 0.125 Uiso 1 1 calc R .
C29A C -0.006(2) 0.4753(18) 0.7294(9) 0.087(6) Uani 1 1 d D U
C30A C -0.0068(13) 0.4595(17) 0.7922(8) 0.085(4) Uani 1 1 d D U
C31A C 0.0112(14) 0.3579(17) 0.8167(8) 0.086(5) Uani 1 1 d D U
H31D H 0.0091 0.3438 0.8608 0.103 Uiso 1 1 calc R .
C32A C 0.0326(18) 0.276(2) 0.7743(9) 0.083(5) Uani 1 1 d D U
C33A C 0.0164(16) 0.2863(16) 0.7126(8) 0.091(5) Uani 1 1 d D U
C34A C -0.0032(14) 0.3897(17) 0.6863(9) 0.088(5) Uani 1 1 d D U
H34A H -0.0138 0.4001 0.6421 0.105 Uiso 1 1 calc R .
C35A C 0.0586(14) 0.166(2) 0.8059(12) 0.105(5) Uani 1 1 d D U
H35A H 0.0373 0.1608 0.8490 0.126 Uiso 1 1 calc R .
H35C H 0.0365 0.1035 0.7805 0.126 Uiso 1 1 calc R .
C36A C 0.120(2) 0.121(3) 0.9572(12) 0.101(10) Uani 1 1 d D U
H36A H 0.1619 0.0720 0.9761 0.152 Uiso 1 1 calc GR .
H36C H 0.0812 0.0785 0.9302 0.152 Uiso 1 1 calc GR .
H36D H 0.0902 0.1567 0.9908 0.152 Uiso 1 1 calc GR .
C37A C 0.339(2) 0.1060(17) 0.6518(9) 0.23(2) Uani 1 1 d D U
H37A H 0.3975 0.1038 0.6439 0.351 Uiso 1 1 calc R .
H37C H 0.3136 0.0350 0.6412 0.351 Uiso 1 1 calc R .
H37D H 0.3120 0.1631 0.6255 0.351 Uiso 1 1 calc R .
C38A C 0.4254(17) 0.412(3) 0.9574(11) 0.104(10) Uani 1 1 d D U
H38A H 0.4427 0.4872 0.9504 0.156 Uiso 1 1 calc GR .
H38C H 0.4663 0.3748 0.9855 0.156 Uiso 1 1 calc GR .
H38D H 0.3718 0.4111 0.9770 0.156 Uiso 1 1 calc GR .
C39A C 0.513(2) 0.404(3) 0.6118(11) 0.100(10) Uani 1 1 d D U
H39A H 0.5380 0.4464 0.5782 0.150 Uiso 1 1 calc R .
H39C H 0.5429 0.3340 0.6170 0.150 Uiso 1 1 calc R .
H39D H 0.4553 0.3891 0.6002 0.150 Uiso 1 1 calc R .
C40A C 0.411(3) 0.840(3) 0.8690(14) 0.170(15) Uani 1 1 d D U
H40A H 0.4436 0.8433 0.9091 0.255 Uiso 1 1 calc R .
H40C H 0.4053 0.9134 0.8511 0.255 Uiso 1 1 calc R .
H40D H 0.3565 0.8098 0.8766 0.255 Uiso 1 1 calc R .
C41A C 0.382(3) 0.860(3) 0.5501(14) 0.122(14) Uani 1 1 d D U
H41A H 0.3684 0.8536 0.5046 0.182 Uiso 1 1 calc R .
H41C H 0.3573 0.9263 0.5667 0.182 Uiso 1 1 calc R .
H41D H 0.4423 0.8637 0.5568 0.182 Uiso 1 1 calc R .
C42A C 0.172(3) 0.857(6) 0.8357(15) 0.30(3) Uani 1 1 d D U
H42A H 0.1881 0.9250 0.8569 0.449 Uiso 1 1 calc R .
H42C H 0.1252 0.8242 0.8571 0.449 Uiso 1 1 calc R .
H42D H 0.2182 0.8054 0.8375 0.449 Uiso 1 1 calc R .
C43A C 0.091(3) 0.559(4) 0.5370(13) 0.124(12) Uani 1 1 d D U
H43A H 0.0598 0.4984 0.5168 0.186 Uiso 1 1 calc R .
H43B H 0.0884 0.6229 0.5092 0.186 Uiso 1 1 calc R .
H43C H 0.1485 0.5364 0.5445 0.186 Uiso 1 1 calc R .
C44A C 0.001(2) 0.570(4) 0.8902(12) 0.108(11) Uani 1 1 d D U
H44A H -0.0213 0.6429 0.8984 0.162 Uiso 1 1 calc R .
H44B H -0.0233 0.5169 0.9188 0.162 Uiso 1 1 calc R .
H44C H 0.0608 0.5708 0.8973 0.162 Uiso 1 1 calc R .
C45A C 0.042(2) 0.209(3) 0.6081(9) 0.141(12) Uani 1 1 d D U
H45A H 0.0757 0.1476 0.5953 0.212 Uiso 1 1 calc R .
H45B H -0.0158 0.1961 0.5945 0.212 Uiso 1 1 calc R .
H45C H 0.0611 0.2766 0.5883 0.212 Uiso 1 1 calc R .

loop_
_atom_site_aniso_label
_atom_site_aniso_U_11
_atom_site_aniso_U_22
_atom_site_aniso_U_33
_atom_site_aniso_U_23
_atom_site_aniso_U_13
_atom_site_aniso_U_12
I1B 0.0749(15) 0.0820(18) 0.0723(10) -0.0093(11) 0.0130(11) 0.0062(13)
I2B 0.0765(17) 0.0735(17) 0.0821(11) -0.0172(12) -0.0029(12) 0.0000(13)
I3B 0.0825(17) 0.0708(16) 0.0794(11) -0.0184(12) -0.0046(12) 0.0007(13)
I4B 0.0832(16) 0.0877(19) 0.0639(9) -0.0118(11) 0.0130(11) 0.0101(14)
Pd1B 0.0743(13) 0.0490(14) 0.0506(7) -0.0094(8) 0.0037(9) -0.0004(11)
Pd2B 0.0835(15) 0.0469(14) 0.0439(6) -0.0082(8) 0.0054(9) 0.0025(11)
N1B 0.108(15) 0.058(8) 0.046(5) 0.010(5) 0.005(6) -0.004(8)
N2B 0.122(17) 0.046(8) 0.044(5) 0.003(5) 0.008(6) -0.019(8)
N3B 0.071(11) 0.041(7) 0.057(5) -0.010(5) -0.005(6) 0.004(6)
N4B 0.109(16) 0.053(8) 0.062(6) -0.006(5) 0.005(7) -0.003(8)
N5B 0.088(10) 0.047(7) 0.067(9) -0.014(6) -0.004(8) 0.000(6)
N6B 0.096(10) 0.046(7) 0.055(8) -0.007(5) -0.006(7) 0.006(6)
C1B 0.098(11) 0.083(12) 0.061(9) 0.016(9) 0.015(8) 0.015(8)
C2B 0.111(11) 0.104(13) 0.068(12) -0.001(10) 0.018(9) 0.038(9)
C3B 0.141(15) 0.109(14) 0.096(16) 0.016(13) 0.022(11) 0.051(11)
C4B 0.146(14) 0.098(13) 0.072(13) 0.013(11) 0.011(11) 0.041(11)
C5B 0.129(14) 0.098(14) 0.108(16) 0.045(13) 0.026(11) 0.024(10)
C6B 0.101(11) 0.109(14) 0.123(17) 0.055(14) 0.023(10) 0.019(9)
C10B 0.097(13) 0.073(10) 0.048(6) 0.008(6) 0.006(7) -0.001(9)
C11B 0.081(11) 0.051(6) 0.043(5) 0.006(5) 0.005(6) 0.006(6)
C12B 0.15(2) 0.055(9) 0.059(7) 0.014(6) 0.005(9) -0.017(10)
C13B 0.16(2) 0.048(8) 0.059(7) 0.010(6) 0.001(9) -0.027(10)
C14B 0.085(16) 0.037(8) 0.040(5) 0.002(5) 0.003(6) -0.002(9)
C15B 0.091(15) 0.043(10) 0.051(6) -0.005(6) 0.000(7) -0.002(9)
C16B 0.080(14) 0.034(8) 0.060(6) -0.002(5) 0.003(6) 0.004(8)
C17B 0.060(11) 0.038(9) 0.061(6) -0.009(5) -0.003(6) 0.010(7)
C18B 0.076(13) 0.044(10) 0.062(6) -0.011(6) -0.007(7) 0.000(9)
C19B 0.088(18) 0.051(10) 0.068(7) -0.010(6) -0.004(8) 0.001(10)
C20B 0.090(12) 0.051(7) 0.061(6) -0.011(5) 0.000(7) 0.000(6)
C21B 0.123(19) 0.046(8) 0.068(8) -0.009(6) 0.001(8) -0.007(8)
C22B 0.117(18) 0.052(8) 0.073(8) -0.004(6) 0.003(8) -0.001(8)
C23B 0.143(19) 0.068(10) 0.053(7) -0.003(6) 0.003(8) 0.013(10)
C24B 0.141(14) 0.066(10) 0.053(8) -0.003(7) 0.015(8) 0.021(9)
C25B 0.147(14) 0.092(12) 0.049(9) -0.001(9) 0.022(8) 0.036(10)
C26B 0.171(16) 0.088(12) 0.037(6) -0.012(7) 0.010(8) 0.040(10)
C27B 0.172(16) 0.077(11) 0.049(8) -0.002(8) 0.013(9) 0.039(10)
C28B 0.161(16) 0.097(15) 0.114(17) 0.043(14) 0.022(10) 0.026(10)
C29B 0.140(14) 0.084(13) 0.096(13) 0.031(11) 0.020(9) 0.025(9)
C30B 0.156(17) 0.16(3) 0.15(3) 0.04(3) 0.043(16) 0.035(15)
C31B 0.21(3) 0.091(14) 0.079(14) 0.018(12) 0.023(16) 0.059(15)
C32B 0.141(16) 0.11(2) 0.17(3) 0.05(2) 0.007(12) 0.019(12)
C33B 0.118(15) 0.060(10) 0.074(11) -0.018(8) 0.004(11) 0.009(9)
C34B 0.109(13) 0.056(9) 0.066(9) -0.013(7) -0.012(9) 0.018(8)
C35B 0.108(13) 0.063(10) 0.079(10) -0.014(8) -0.018(9) 0.011(9)
C36B 0.102(13) 0.056(10) 0.084(12) -0.012(8) -0.007(11) -0.003(9)
C37B 0.098(14) 0.062(10) 0.085(14) -0.017(9) 0.005(12) -0.010(9)
C38B 0.107(15) 0.056(10) 0.082(13) -0.006(9) 0.007(12) -0.006(9)
C39B 0.147(19) 0.055(10) 0.107(16) 0.000(10) 0.001(15) -0.006(11)
C40B 0.17(2) 0.069(12) 0.129(18) -0.020(11) 0.018(16) -0.012(12)
C41B 0.138(19) 0.064(10) 0.091(14) -0.020(9) -0.002(13) -0.001(10)
C42B 0.107(13) 0.052(9) 0.043(7) -0.007(6) -0.011(8) 0.012(8)
C7B 0.105(13) 0.13(2) 0.12(2) 0.028(19) 0.037(13) 0.048(12)
C8B 0.24(3) 0.092(15) 0.078(13) 0.012(12) 0.039(16) 0.062(16)
C9B 0.095(13) 0.14(3) 0.31(5) 0.15(3) 0.047(16) 0.018(13)
O1A 0.133(12) 0.075(13) 0.066(6) -0.004(7) 0.022(7) -0.005(10)
O2A 0.184(14) 0.093(13) 0.083(7) -0.038(8) 0.066(8) -0.023(11)
O3A 0.090(10) 0.100(11) 0.070(6) -0.005(6) 0.005(6) 0.029(8)
O4A 0.153(19) 0.119(13) 0.072(6) -0.021(7) 0.046(8) -0.043(12)
O5A 0.223(18) 0.114(16) 0.052(5) -0.022(7) -0.016(8) 0.025(13)
O6A 0.142(13) 0.047(8) 0.055(5) -0.002(5) 0.016(6) -0.026(8)
O7A 0.28(2) 0.127(19) 0.130(12) -0.055(13) 0.065(13) -0.043(18)
O8A 0.148(14) 0.106(11) 0.067(6) 0.012(6) -0.002(7) 0.052(9)
O9A 0.105(14) 0.117(12) 0.094(9) -0.014(8) 0.011(9) 0.004(10)
O10A 0.25(2) 0.118(15) 0.089(8) -0.028(9) 0.001(10) 0.051(16)
C1A 0.131(9) 0.057(11) 0.069(6) 0.004(6) 0.017(6) -0.018(7)
C2A 0.123(8) 0.053(10) 0.064(6) -0.002(6) 0.023(6) -0.006(7)
C3A 0.120(8) 0.040(8) 0.061(6) -0.006(5) 0.022(6) -0.005(7)
C4A 0.114(8) 0.042(10) 0.069(6) -0.015(6) 0.026(6) 0.004(7)
C5A 0.135(9) 0.045(9) 0.057(5) -0.005(5) 0.020(6) -0.010(7)
C6A 0.139(9) 0.057(12) 0.063(7) -0.001(7) 0.024(6) -0.021(8)
C7A 0.108(9) 0.063(8) 0.080(9) -0.016(6) 0.018(7) 0.007(6)
C8A 0.094(12) 0.066(8) 0.077(7) -0.013(6) 0.020(7) 0.009(7)
C9A 0.064(8) 0.067(7) 0.070(6) -0.015(5) 0.001(5) 0.018(6)
C10A 0.089(11) 0.074(8) 0.064(6) -0.019(5) 0.011(7) 0.008(7)
C11A 0.129(17) 0.080(8) 0.071(7) -0.015(6) 0.026(8) -0.016(8)
C12A 0.083(11) 0.078(8) 0.064(6) -0.017(5) 0.023(6) -0.004(7)
C13A 0.090(11) 0.073(8) 0.071(6) -0.018(6) 0.020(7) 0.000(7)
C14A 0.149(13) 0.081(9) 0.089(9) -0.005(7) 0.017(9) -0.026(8)
C15A 0.141(13) 0.068(10) 0.066(6) -0.008(6) 0.013(7) -0.035(9)
C16A 0.187(13) 0.072(11) 0.064(6) 0.000(6) 0.017(7) -0.009(9)
C17A 0.180(13) 0.043(9) 0.063(7) 0.000(6) 0.015(7) -0.025(9)
C18A 0.182(11) 0.040(9) 0.065(7) 0.009(6) 0.021(6) -0.014(8)
C19A 0.166(11) 0.043(8) 0.059(5) 0.002(5) 0.016(6) -0.035(7)
C20A 0.158(12) 0.049(9) 0.072(6) -0.001(6) 0.017(7) -0.032(8)
C21A 0.190(11) 0.071(10) 0.065(8) 0.006(7) 0.018(7) 0.001(8)
C22A 0.163(11) 0.039(9) 0.081(8) 0.009(6) 0.017(7) 0.027(8)
C23A 0.206(15) 0.088(13) 0.116(10) -0.020(9) 0.059(10) 0.002(12)
C24A 0.140(12) 0.069(9) 0.090(8) 0.017(7) 0.009(8) 0.046(8)
C25A 0.120(11) 0.069(8) 0.073(7) 0.021(6) 0.006(7) 0.049(7)
C26A 0.141(12) 0.077(10) 0.087(7) 0.012(7) 0.009(7) 0.039(8)
C27A 0.147(12) 0.065(9) 0.080(8) 0.008(6) 0.011(8) 0.044(8)
C28A 0.145(13) 0.095(9) 0.074(8) 0.005(7) 0.015(8) 0.025(8)
C29A 0.089(14) 0.090(9) 0.081(7) 0.004(6) 0.012(7) 0.000(8)
C30A 0.074(11) 0.101(9) 0.081(7) 0.004(6) 0.010(7) -0.002(8)
C31A 0.085(12) 0.094(9) 0.080(7) -0.001(6) 0.011(7) -0.010(7)
C32A 0.091(11) 0.079(9) 0.081(7) -0.001(6) 0.013(7) -0.025(8)
C33A 0.117(13) 0.076(9) 0.082(6) -0.006(6) 0.009(7) -0.022(8)
C34A 0.088(12) 0.090(9) 0.086(8) 0.003(6) 0.013(8) -0.006(8)
C35A 0.132(10) 0.087(10) 0.097(10) 0.007(8) 0.017(8) -0.016(8)
C36A 0.14(2) 0.112(19) 0.052(9) 0.008(10) 0.016(12) -0.020(16)
C37A 0.58(6) 0.057(14) 0.076(8) 0.019(8) 0.119(16) 0.12(3)
C38A 0.078(14) 0.14(2) 0.091(10) -0.046(12) -0.015(9) 0.066(14)
C39A 0.10(2) 0.14(2) 0.065(8) -0.028(11) 0.027(10) -0.022(18)
C40A 0.27(3) 0.14(3) 0.102(14) -0.047(17) 0.015(17) 0.03(3)
C41A 0.21(4) 0.089(16) 0.069(12) 0.011(11) 0.026(16) -0.043(19)
C42A 0.43(6) 0.33(6) 0.147(16) -0.02(2) 0.05(2) -0.02(5)
C43A 0.15(3) 0.12(3) 0.098(11) -0.027(13) 0.000(13) 0.03(2)
C44A 0.057(13) 0.17(3) 0.096(11) -0.026(13) 0.020(10) -0.016(15)
C45A 0.21(3) 0.13(3) 0.079(9) -0.032(11) 0.020(12) -0.05(2)

loop_
_atom_type_symbol
_atom_type_description
_atom_type_scat_dispersion_real
_atom_type_scat_dispersion_imag
_atom_type_scat_source
C C 0.0181 0.0091 'International Tables Vol C Tables 4.2.6.8 and 6.1.1.4'
H H 0.0000 0.0000 'International Tables Vol C Tables 4.2.6.8 and 6.1.1.4'
I I -0.3257 6.8362 'International Tables Vol C Tables 4.2.6.8 and 6.1.1.4'
N N 0.0311 0.0180 'International Tables Vol C Tables 4.2.6.8 and 6.1.1.4'
O O 0.0492 0.0322 'International Tables Vol C Tables 4.2.6.8 and 6.1.1.4'
Pd Pd 0.1215 3.9337 'International Tables Vol C Tables 4.2.6.8 and 6.1.1.4'

loop_
_exptl_crystal_face_index_h
_exptl_crystal_face_index_k
_exptl_crystal_face_index_l
_exptl_crystal_face_perp_dist
-5 1 1 0.0793
7 1 -10 0.0473
5 -1 -1 0.0423
-1 5 -2 0.0814
0 1 5 0.0534
0 -1 -5 0.0104
-9 -4 4 0.0930
9 4 -4 0.0930
1 -5 2 0.0814

loop_
_geom_angle_atom_site_label_1
_geom_angle_atom_site_label_2
_geom_angle_atom_site_label_3
_geom_angle
I2B Pd1B I1B 174.06(13)
N5B Pd1B I1B 91.9(7)
N5B Pd1B I2B 92.3(7)
C11B Pd1B I1B 87.4(9)
C11B Pd1B I2B 88.3(9)
C11B Pd1B N5B 178.8(10)
I3B Pd2B I4B 174.03(13)
N6B Pd2B I3B 90.7(7)
N6B Pd2B I4B 93.5(7)
C20B Pd2B I3B 88.9(10)
C20B Pd2B I4B 86.5(10)
C20B Pd2B N6B 175.9(8)
C11B N1B C10B 124(2)
C11B N1B C12B 111(2)
C12B N1B C10B 124(2)
C11B N2B C13B 111.3(18)
C11B N2B C14B 127.8(19)
C13B N2B C14B 120.8(18)
C20B N3B C19B 123(2)
C20B N3B C21B 109(2)
C21B N3B C19B 128(2)
C20B N4B C22B 109(2)
C20B N4B C23B 123(2)
C22B N4B C23B 128(2)
C33B N5B Pd1B 121.9(16)
C37B N5B Pd1B 122.8(16)
C37B N5B C33B 114.2(19)
C38B N6B Pd2B 120.8(15)
C42B N6B Pd2B 118.9(16)
C42B N6B C38B 120.1(19)
C2B C1B C10B 124(2)
C6B C1B C2B 122.4(19)
C6B C1B C10B 114(2)
C1B C2B C7B 120(2)
C3B C2B C1B 117(2)
C3B C2B C7B 123(2)
C2B C3B H3B 119.6
C4B C3B C2B 121(2)
C4B C3B H3B 119.5
C3B C4B C8B 122(3)
C5B C4B C3B 119(2)
C5B C4B C8B 117(3)
C4B C5B H5B 118.9
C4B C5B C6B 122(2)
C6B C5B H5B 118.9
C1B C6B C5B 117(2)
C1B C6B C9B 124(2)
C5B C6B C9B 119(2)
N1B C10B C1B 114(2)
N1B C10B H10A 108.7
N1B C10B H10B 108.7
C1B C10B H10A 108.7
C1B C10B H10B 108.7
H10A C10B H10B 107.6
N1B C11B Pd1B 125.0(15)
N2B C11B Pd1B 130.6(15)
N2B C11B N1B 104.3(19)
N1B C12B H12B 126.5
C13B C12B N1B 107(2)
C13B C12B H12B 126.5
N2B C13B H13B 127.4
C12B C13B N2B 105(2)
C12B C13B H13B 127.4
N2B C14B H14A 108.8
N2B C14B H14B 108.8
N2B C14B C15B 114(2)
H14A C14B H14B 107.7
C15B C14B H14A 108.8
C15B C14B H14B 108.8
C14B C15B H15A 109.2
C14B C15B H15B 109.2
C14B C15B C16B 112(2)
H15A C15B H15B 107.9
C16B C15B H15A 109.2
C16B C15B H15B 109.2
C15B C16B H16A 108.7
C15B C16B H16B 108.7
C15B C16B C17B 114.1(18)
H16A C16B H16B 107.6
C17B C16B H16A 108.7
C17B C16B H16B 108.7
C16B C17B H17A 109.6
C16B C17B H17B 109.6
C16B C17B C18B 110.3(17)
H17A C17B H17B 108.1
C18B C17B H17A 109.6
C18B C17B H17B 109.6
C17B C18B H18A 108.9
C17B C18B H18B 108.9
C17B C18B C19B 113(2)
H18A C18B H18B 107.7
C19B C18B H18A 108.9
C19B C18B H18B 108.9
N3B C19B C18B 112(2)
N3B C19B H19A 109.2
N3B C19B H19B 109.2
C18B C19B H19A 109.2
C18B C19B H19B 109.2
H19A C19B H19B 107.9
N3B C20B Pd2B 128.8(17)
N4B C20B Pd2B 124.1(15)
N4B C20B N3B 107(2)
N3B C21B H21B 126.7
C22B C21B N3B 107(2)
C22B C21B H21B 126.7
N4B C22B H22B 125.9
C21B C22B N4B 108(2)
C21B C22B H22B 125.9
N4B C23B H23A 110.5
N4B C23B H23B 110.5
H23A C23B H23B 108.7
C24B C23B N4B 106(2)
C24B C23B H23A 110.5
C24B C23B H23B 110.5
C25B C24B C23B 114(2)
C25B C24B C29B 118(2)
C29B C24B C23B 129(3)
C24B C25B C26B 120(2)
C24B C25B C30B 127(2)
C26B C25B C30B 113(2)
C25B C26B H26B 119.0
C25B C26B C27B 122(2)
C27B C26B H26B 119.0
C26B C27B C31B 121(2)
C28B C27B C26B 116(2)
C28B C27B C31B 122(2)
C27B C28B H28B 119.2
C29B C28B C27B 122(2)
C29B C28B H28B 119.2
C24B C29B C32B 118(2)
C28B C29B C24B 122(2)
C28B C29B C32B 120(3)
C25B C30B H30A 109.5
C25B C30B H30B 109.5
C25B C30B H30C 109.5
H30A C30B H30B 109.5
H30A C30B H30C 109.5
H30B C30B H30C 109.5
C27B C31B H31A 109.5
C27B C31B H31B 109.5
C27B C31B H31C 109.5
H31A C31B H31B 109.5
H31A C31B H31C 109.5
H31B C31B H31C 109.5
C29B C32B H32A 109.5
C29B C32B H32B 109.5
C29B C32B H32C 109.5
H32A C32B H32B 109.5
H32A C32B H32C 109.5
H32B C32B H32C 109.5
N5B C33B H33B 117.9
N5B C33B C34B 124(2)
C34B C33B H33B 117.9
C33B C34B H34B 121.0
C35B C34B C33B 118.0(19)
C35B C34B H34B 121.0
C34B C35B H35B 120.3
C36B C35B C34B 119(2)
C36B C35B H35B 120.3
C35B C36B H36B 119.7
C35B C36B C37B 121(2)
C37B C36B H36B 119.7
N5B C37B C36B 123(2)
N5B C37B H37B 118.4
C36B C37B H37B 118.4
N6B C38B H38B 119.6
N6B C38B C39B 121(2)
C39B C38B H38B 119.6
C38B C39B H39B 120.9
C38B C39B C40B 118(2)
C40B C39B H39B 120.9
C39B C40B H40B 119.3
C41B C40B C39B 121(2)
C41B C40B H40B 119.3
C40B C41B H41B 120.9
C40B C41B C42B 118(2)
C42B C41B H41B 120.9
N6B C42B C41B 121(2)
N6B C42B H42B 119.6
C41B C42B H42B 119.6
C2B C7B H7BA 109.5
C2B C7B H7BB 109.5
C2B C7B H7BC 109.5
H7BA C7B H7BB 109.5
H7BA C7B H7BC 109.5
H7BB C7B H7BC 109.5
C4B C8B H8BA 109.5
C4B C8B H8BB 109.5
C4B C8B H8BC 109.5
H8BA C8B H8BB 109.5
H8BA C8B H8BC 109.5
H8BB C8B H8BC 109.5
C6B C9B H9BA 109.5
C6B C9B H9BB 109.5
C6B C9B H9BC 109.5
H9BA C9B H9BB 109.5
H9BA C9B H9BC 109.5
H9BB C9B H9BC 109.5
C36A O1A C2A 127(2)
C37A O2A C5A 151(3)
C9A O3A C38A 133(2)
C39A O4A C12A 129(2)
C16A O5A C40A 118(2)
C19A O6A C41A 116(2)
C42A O7A C23A 135(4)
C26A O8A C43A 131(3)
C44A O9A C30A 139(3)
C45A O10A C33A 137(3)
C2A C1A C6A 122.7(18)
C2A C1A C35A 117.7(18)
C6A C1A C35A 119.7(18)
O1A C2A C3A 115.0(17)
C1A C2A O1A 127.0(19)
C1A C2A C3A 118.0(14)
C2A C3A H3A 118.7
C4A C3A C2A 122.6(15)
C4A C3A H3A 118.7
C3A C4A C5A 117.8(16)
C3A C4A C7A 123.2(16)
C5A C4A C7A 117.8(15)
O2A C5A C4A 114.7(17)
O2A C5A C6A 126.2(17)
C4A C5A C6A 119.1(14)
C1A C6A C5A 119.7(17)
C1A C6A H6A 120.2
C5A C6A H6A 120.2
C4A C7A H7AA 108.1
C4A C7A H7AB 108.1
C4A C7A C8A 116.8(19)
H7AA C7A H7AB 107.3
C8A C7A H7AA 108.1
C8A C7A H7AB 108.1
C9A C8A C7A 118.3(15)
C13A C8A C7A 121.9(16)
C13A C8A C9A 119.4(16)
O3A C9A C8A 118.9(16)
O3A C9A C10A 122.5(15)
C10A C9A C8A 118.6(13)
C9A C10A H10C 119.4
C11A C10A C9A 121.2(15)
C11A C10A H10C 119.4
C10A C11A C12A 119.1(18)
C10A C11A C14A 119.6(18)
C12A C11A C14A 118.6(18)
O4A C12A C11A 116.6(17)
O4A C12A C13A 124.5(16)
C11A C12A C13A 118.5(14)
C8A C13A C12A 122.1(15)
C8A C13A H13A 118.9
C12A C13A H13A 118.9
C11A C14A H14C 106.4
C11A C14A H14D 106.4
C11A C14A C15A 124(2)
H14C C14A H14D 106.5
C15A C14A H14C 106.4
C15A C14A H14D 106.4
C16A C15A C14A 116.0(18)
C20A C15A C14A 123(2)
C20A C15A C16A 119(2)
O5A C16A C15A 116(2)
O5A C16A C17A 122.2(19)
C15A C16A C17A 119.9(16)
C16A C17A H17C 120.3
C18A C17A C16A 119.4(18)
C18A C17A H17C 120.3
C17A C18A C21A 118.7(18)
C19A C18A C17A 119.8(18)
C19A C18A C21A 118.7(18)
O6A C19A C18A 124(2)
O6A C19A C20A 114.6(18)
C18A C19A C20A 121.5(15)
C15A C20A C19A 119.8(18)
C15A C20A H20A 120.1
C19A C20A H20A 120.1
C18A C21A H21A 108.6
C18A C21A H21C 108.6
H21A C21A H21C 107.6
C22A C21A C18A 114.6(19)
C22A C21A H21A 108.6
C22A C21A H21C 108.6
C23A C22A C21A 119(2)
C23A C22A C27A 125(2)
C27A C22A C21A 114.4(18)
O7A C23A C24A 119(2)
C22A C23A O7A 122(3)
C22A C23A C24A 115.6(19)
C23A C24A H24A 119.4
C25A C24A C23A 121.2(19)
C25A C24A H24A 119.4
C24A C25A C26A 121.9(19)
C24A C25A C28A 121.7(19)
C26A C25A C28A 116.4(19)
O8A C26A C25A 121(2)
O8A C26A C27A 120.0(19)
C25A C26A C27A 119.2(17)
C22A C27A C26A 115.3(17)
C22A C27A H27A 122.3
C26A C27A H27A 122.3
C25A C28A H28A 109.2
C25A C28A H28C 109.2
H28A C28A H28C 107.9
C29A C28A C25A 112(2)
C29A C28A H28A 109.2
C29A C28A H28C 109.2
C30A C29A C28A 121.4(19)
C30A C29A C34A 122.9(18)
C34A C29A C28A 113.3(18)
O9A C30A C29A 121(2)
O9A C30A C31A 119.3(18)
C29A C30A C31A 119.5(17)
C30A C31A H31D 121.2
C30A C31A C32A 117.6(16)
C32A C31A H31D 121.2
C31A C32A C35A 114.7(18)
C33A C32A C31A 121.1(18)
C33A C32A C35A 123(2)
O10A C33A C34A 111(2)
C32A C33A O10A 124(2)
C32A C33A C34A 120.3(17)
C29A C34A C33A 115.4(16)
C29A C34A H34A 122.3
C33A C34A H34A 122.3
C1A C35A C32A 106.4(19)
C1A C35A H35A 110.4
C1A C35A H35C 110.4
C32A C35A H35A 110.4
C32A C35A H35C 110.4
H35A C35A H35C 108.6
O1A C36A H36A 109.5
O1A C36A H36C 109.5
O1A C36A H36D 109.5
H36A C36A H36C 109.5
H36A C36A H36D 109.5
H36C C36A H36D 109.5
O2A C37A H37A 109.5
O2A C37A H37C 109.5
O2A C37A H37D 109.5
H37A C37A H37C 109.5
H37A C37A H37D 109.5
H37C C37A H37D 109.5
O3A C38A H38A 109.5
O3A C38A H38C 109.5
O3A C38A H38D 109.5
H38A C38A H38C 109.5
H38A C38A H38D 109.5
H38C C38A H38D 109.5
O4A C39A H39A 109.5
O4A C39A H39C 109.5
O4A C39A H39D 109.5
H39A C39A H39C 109.5
H39A C39A H39D 109.5
H39C C39A H39D 109.5
O5A C40A H40A 109.5
O5A C40A H40C 109.5
O5A C40A H40D 109.5
H40A C40A H40C 109.5
H40A C40A H40D 109.5
H40C C40A H40D 109.5
O6A C41A H41A 109.5
O6A C41A H41C 109.5
O6A C41A H41D 109.5
H41A C41A H41C 109.5
H41A C41A H41D 109.5
H41C C41A H41D 109.5
O7A C42A H42A 109.5
O7A C42A H42C 109.5
O7A C42A H42D 109.5
H42A C42A H42C 109.5
H42A C42A H42D 109.5
H42C C42A H42D 109.5
O8A C43A H43A 109.5
O8A C43A H43B 109.5
O8A C43A H43C 109.5
H43A C43A H43B 109.5
H43A C43A H43C 109.5
H43B C43A H43C 109.5
O9A C44A H44A 109.5
O9A C44A H44B 109.5
O9A C44A H44C 109.5
H44A C44A H44B 109.5
H44A C44A H44C 109.5
H44B C44A H44C 109.5
O10A C45A H45A 109.5
O10A C45A H45B 109.5
O10A C45A H45C 109.5
H45A C45A H45B 109.5
H45A C45A H45C 109.5
H45B C45A H45C 109.5

loop_
_geom_bond_atom_site_label_1
_geom_bond_atom_site_label_2
_geom_bond_distance
I1B Pd1B 2.604(4)
I2B Pd1B 2.592(4)
I3B Pd2B 2.589(4)
I4B Pd2B 2.592(4)
Pd1B N5B 2.18(2)
Pd1B C11B 1.90(2)
Pd2B N6B 2.12(2)
Pd2B C20B 2.02(2)
N1B C10B 1.47(3)
N1B C11B 1.347(15)
N1B C12B 1.372(18)
N2B C11B 1.347(15)
N2B C13B 1.401(17)
N2B C14B 1.49(2)
N3B C19B 1.43(3)
N3B C20B 1.350(15)
N3B C21B 1.396(17)
N4B C20B 1.329(17)
N4B C22B 1.376(17)
N4B C23B 1.55(3)
N5B C33B 1.344(19)
N5B C37B 1.340(19)
N6B C38B 1.340(19)
N6B C42B 1.327(18)
C1B C2B 1.40(2)
C1B C6B 1.38(2)
C1B C10B 1.51(3)
C2B C3B 1.39(2)
C2B C7B 1.56(3)
C3B H3B 0.9500
C3B C4B 1.39(2)
C4B C5B 1.35(2)
C4B C8B 1.56(3)
C5B H5B 0.9500
C5B C6B 1.40(2)
C6B C9B 1.57(3)
C10B H10A 0.9900
C10B H10B 0.9900
C12B H12B 0.9500
C12B C13B 1.354(19)
C13B H13B 0.9500
C14B H14A 0.9900
C14B H14B 0.9900
C14B C15B 1.51(3)
C15B H15A 0.9900
C15B H15B 0.9900
C15B C16B 1.50(3)
C16B H16A 0.9900
C16B H16B 0.9900
C16B C17B 1.528(17)
C17B H17A 0.9900
C17B H17B 0.9900
C17B C18B 1.53(4)
C18B H18A 0.9900
C18B H18B 0.9900
C18B C19B 1.58(4)
C19B H19A 0.9900
C19B H19B 0.9900
C21B H21B 0.9500
C21B C22B 1.326(19)
C22B H22B 0.9500
C23B H23A 0.9900
C23B H23B 0.9900
C23B C24B 1.51(4)
C24B C25B 1.37(2)
C24B C29B 1.38(2)
C25B C26B 1.39(2)
C25B C30B 1.48(4)
C26B H26B 0.9500
C26B C27B 1.39(2)
C27B C28B 1.38(2)
C27B C31B 1.50(4)
C28B H28B 0.9500
C28B C29B 1.38(2)
C29B C32B 1.42(4)
C30B H30A 0.9800
C30B H30B 0.9800
C30B H30C 0.9800
C31B H31A 0.9800
C31B H31B 0.9800
C31B H31C 0.9800
C32B H32A 0.9800
C32B H32B 0.9800
C32B H32C 0.9800
C33B H33B 0.9500
C33B C34B 1.37(2)
C34B H34B 0.9500
C34B C35B 1.36(2)
C35B H35B 0.9500
C35B C36B 1.299(19)
C36B H36B 0.9500
C36B C37B 1.37(2)
C37B H37B 0.9500
C38B H38B 0.9500
C38B C39B 1.36(2)
C39B H39B 0.9500
C39B C40B 1.37(2)
C40B H40B 0.9500
C40B C41B 1.34(2)
C41B H41B 0.9500
C41B C42B 1.38(2)
C42B H42B 0.9500
C7B H7BA 0.9800
C7B H7BB 0.9800
C7B H7BC 0.9800
C8B H8BA 0.9800
C8B H8BB 0.9800
C8B H8BC 0.9800
C9B H9BA 0.9800
C9B H9BB 0.9800
C9B H9BC 0.9800
O1A C2A 1.369(15)
O1A C36A 1.332(17)
O2A C5A 1.341(16)
O2A C37A 1.258(16)
O3A C9A 1.328(15)
O3A C38A 1.343(17)
O4A C12A 1.337(16)
O4A C39A 1.316(16)
O5A C16A 1.347(17)
O5A C40A 1.357(18)
O6A C19A 1.341(15)
O6A C41A 1.348(17)
O7A C23A 1.356(18)
O7A C42A 1.32(2)
O8A C26A 1.320(17)
O8A C43A 1.332(17)
O9A C30A 1.320(17)
O9A C44A 1.314(17)
O10A C33A 1.349(17)
O10A C45A 1.283(17)
C1A C2A 1.345(19)
C1A C6A 1.349(19)
C1A C35A 1.53(2)
C2A C3A 1.39(2)
C3A H3A 0.9500
C3A C4A 1.373(17)
C4A C5A 1.401(19)
C4A C7A 1.49(2)
C5A C6A 1.41(2)
C6A H6A 0.9500
C7A H7AA 0.9900
C7A H7AB 0.9900
C7A C8A 1.52(2)
C8A C9A 1.406(18)
C8A C13A 1.350(18)
C9A C10A 1.396(19)
C10A H10C 0.9500
C10A C11A 1.380(19)
C11A C12A 1.386(19)
C11A C14A 1.51(2)
C12A C13A 1.401(19)
C13A H13A 0.9500
C14A H14C 0.9900
C14A H14D 0.9900
C14A C15A 1.54(2)
C15A C16A 1.42(2)
C15A C20A 1.34(2)
C16A C17A 1.42(2)
C17A H17C 0.9500
C17A C18A 1.363(19)
C18A C19A 1.36(2)
C18A C21A 1.55(2)
C19A C20A 1.42(2)
C20A H20A 0.9500
C21A H21A 0.9900
C21A H21C 0.9900
C21A C22A 1.50(2)
C22A C23A 1.35(2)
C22A C27A 1.39(2)
C23A C24A 1.41(2)
C24A H24A 0.9500
C24A C25A 1.32(2)
C25A C26A 1.39(2)
C25A C28A 1.55(2)
C26A C27A 1.41(2)
C27A H27A 0.9500
C28A H28A 0.9900
C28A H28C 0.9900
C28A C29A 1.54(2)
C29A C30A 1.339(19)
C29A C34A 1.39(2)
C30A C31A 1.37(2)
C31A H31D 0.9500
C31A C32A 1.40(2)
C32A C33A 1.325(19)
C32A C35A 1.55(2)
C33A C34A 1.41(2)
C34A H34A 0.9500
C35A H35A 0.9900
C35A H35C 0.9900
C36A H36A 0.9800
C36A H36C 0.9800
C36A H36D 0.9800
C37A H37A 0.9800
C37A H37C 0.9800
C37A H37D 0.9800
C38A H38A 0.9800
C38A H38C 0.9800
C38A H38D 0.9800
C39A H39A 0.9800
C39A H39C 0.9800
C39A H39D 0.9800
C40A H40A 0.9800
C40A H40C 0.9800
C40A H40D 0.9800
C41A H41A 0.9800
C41A H41C 0.9800
C41A H41D 0.9800
C42A H42A 0.9800
C42A H42C 0.9800
C42A H42D 0.9800
C43A H43A 0.9800
C43A H43B 0.9800
C43A H43C 0.9800
C44A H44A 0.9800
C44A H44B 0.9800
C44A H44C 0.9800
C45A H45A 0.9800
C45A H45B 0.9800
C45A H45C 0.9800

loop_
_exptl_oxdiff_crystal_face_indexfrac_h
_exptl_oxdiff_crystal_face_indexfrac_k
_exptl_oxdiff_crystal_face_indexfrac_l
_exptl_oxdiff_crystal_face_x
_exptl_oxdiff_crystal_face_y
_exptl_oxdiff_crystal_face_z
-5.0085 0.9970 0.9789 0.0120 -0.3087 -0.3853
7.0313 1.0118 -9.9769 -0.5516 0.0684 0.8011
5.0085 -0.9970 -0.9789 -0.0120 0.3087 0.3853
-1.0028 5.0060 -1.9887 -0.0113 -0.6247 0.1970
-0.0147 0.9983 5.0135 0.3813 -0.0573 -0.0336
0.0147 -0.9983 -5.0135 -0.3813 0.0573 0.0336
-9.0128 -4.0132 3.9425 0.0060 0.1194 -1.0170
9.0128 4.0132 -3.9425 -0.0060 -0.1194 1.0170
1.0028 -5.0060 1.9887 0.0113 0.6247 -0.1970

loop_
_twin_individual_id
_twin_individual_mass_fraction_refined
_oxdiff_twin_reflns_isolated
_oxdiff_twin_reflns_overlapped
_twin_individual_twin_lattice_type
_twin_individual_twin_matrix_11
_twin_individual_twin_matrix_12
_twin_individual_twin_matrix_13
_twin_individual_twin_matrix_21
_twin_individual_twin_matrix_22
_twin_individual_twin_matrix_23
_twin_individual_twin_matrix_31
_twin_individual_twin_matrix_32
_twin_individual_twin_matrix_33
1 0.51(2) 15849 2286 ref 1.0000 0.0000 0.0000 0.0000 1.0000 0.0000 0.0000 0.0000 1.0000
2 0.49(2) 15335 2286 nmt -0.9521 -0.1331 0.1957 0.0854 -0.9927 0.0212 0.4281 0.1173 0.9556
